data_1574053
loop_
_publ_author_name
'He, Ze-Liang'
'Li, Li'
'Chen, Zhi-Chao'
'Du, Wei'
'Chen, Ying-Chun'

_publ_section_title
;
 Palladium-catalysed asymmetric cascade transformations of 4-alken-2-ynyl
 carbonates to construct complex frameworks.
;
_journal_issue 7
_journal_name_full 'Chemical science'
_journal_page_first 3124
_journal_page_last 3129
_journal_paper_doi 10.1039/d4sc07823c
_journal_volume 16
_journal_year 2025
_chemical_absolute_configuration ad
_chemical_formula_moiety 'C30 H27 N O2'
_chemical_formula_sum 'C30 H27 N O2'
_chemical_formula_weight 433.52
_space_group_crystal_system monoclinic
_space_group_IT_number 4
_space_group_name_Hall 'P 2yb'
_space_group_name_H-M_alt 'P 1 21 1'
_atom_sites_solution_hydrogens geom
_atom_sites_solution_primary dual
_audit_creation_date 2023-07-19
_audit_creation_method
;
Olex2 1.3
(compiled 2020.11.12 svn.r5f609507 for OlexSys, GUI svn.r6408)
;
_audit_update_record
;
2024-09-01 deposited with the CCDC.	2025-01-16 downloaded from the CCDC.
;
_cell_angle_alpha 90
_cell_angle_beta 95.711(3)
_cell_angle_gamma 90
_cell_formula_units_Z 2
_cell_length_a 8.6278(4)
_cell_length_b 12.3083(6)
_cell_length_c 10.9519(5)
_cell_measurement_reflns_used 4951
_cell_measurement_temperature 273(2)
_cell_measurement_theta_max 70.012
_cell_measurement_theta_min 4.056
_cell_volume 1157.25(9)
_computing_cell_refinement 'SAINT V8.40B (?, 2016)'
_computing_data_reduction 'SAINT V8.40B (?, 2016)'
_computing_molecular_graphics 'Olex2 1.3 (Dolomanov et al., 2009)'
_computing_publication_material 'Olex2 1.3 (Dolomanov et al., 2009)'
_computing_structure_refinement 'SHELXL 2014/7 (Sheldrick, 2015)'
_computing_structure_solution 'SHELXT 2018/2 (Sheldrick, 2018)'
_diffrn_ambient_temperature 273.0
_diffrn_measured_fraction_theta_full 0.984
_diffrn_measured_fraction_theta_max 0.980
_diffrn_measurement_device_type 'Bruker APEX-II CCD'
_diffrn_measurement_method '\f and \w scans'
_diffrn_radiation_type CuK\a
_diffrn_radiation_wavelength 1.54178
_diffrn_reflns_av_R_equivalents 0.0402
_diffrn_reflns_av_unetI/netI 0.0528
_diffrn_reflns_Laue_measured_fraction_full 0.984
_diffrn_reflns_Laue_measured_fraction_max 0.980
_diffrn_reflns_limit_h_max 10
_diffrn_reflns_limit_h_min -10
_diffrn_reflns_limit_k_max 14
_diffrn_reflns_limit_k_min -15
_diffrn_reflns_limit_l_max 12
_diffrn_reflns_limit_l_min -13
_diffrn_reflns_number 7672
_diffrn_reflns_point_group_measured_fraction_full 0.917
_diffrn_reflns_point_group_measured_fraction_max 0.905
_diffrn_reflns_theta_full 67.679
_diffrn_reflns_theta_max 70.189
_diffrn_reflns_theta_min 4.056
_diffrn_source_current 1.1
_diffrn_source_power 0.055
_diffrn_source_voltage 50.0
_diffrn_standards_number 0
_exptl_absorpt_coefficient_mu 0.604
_exptl_absorpt_correction_T_max 0.7533
_exptl_absorpt_correction_T_min 0.4866
_exptl_absorpt_correction_type multi-scan
_exptl_absorpt_process_details
;
SADABS-2016/2 (Bruker,2016/2) was used for absorption correction.
wR2(int) was 0.1375 before and 0.0633 after correction.
The Ratio of minimum to maximum transmission is 0.6460.
The \l/2 correction factor is Not present.
;
_exptl_crystal_colour 'clear light colourless'
_exptl_crystal_colour_lustre clear
_exptl_crystal_colour_modifier light
_exptl_crystal_colour_primary colourless
_exptl_crystal_density_diffrn 1.244
_exptl_crystal_description block
_exptl_crystal_F_000 460
_exptl_crystal_size_max 0.38
_exptl_crystal_size_mid 0.25
_exptl_crystal_size_min 0.1
_refine_diff_density_max 0.164
_refine_diff_density_min -0.117
_refine_diff_density_rms 0.028
_refine_ls_abs_structure_details
;
 Flack x determined using 1381 quotients [(I+)-(I-)]/[(I+)+(I-)]
 (Parsons, Flack and Wagner, Acta Cryst. B69 (2013) 249-259).
;
_refine_ls_abs_structure_Flack -0.01(18)
_refine_ls_extinction_coef 0.0073(10)
_refine_ls_extinction_expression Fc^*^=kFc[1+0.001xFc^2^\l^3^/sin(2\q)]^-1/4^
_refine_ls_extinction_method 'SHELXL-2014/7 (Sheldrick 2014'
_refine_ls_goodness_of_fit_ref 1.077
_refine_ls_hydrogen_treatment constr
_refine_ls_matrix_type full
_refine_ls_number_parameters 300
_refine_ls_number_reflns 3988
_refine_ls_number_restraints 1
_refine_ls_restrained_S_all 1.076
_refine_ls_R_factor_all 0.0437
_refine_ls_R_factor_gt 0.0380
_refine_ls_shift/su_max 0.000
_refine_ls_shift/su_mean 0.000
_refine_ls_structure_factor_coef Fsqd
_refine_ls_weighting_details 'w=1/[\s^2^(Fo^2^)+(0.0431P)^2^+0.0298P] where P=(Fo^2^+2Fc^2^)/3'
_refine_ls_weighting_scheme calc
_refine_ls_wR_factor_gt 0.0971
_refine_ls_wR_factor_ref 0.1013
_reflns_Friedel_coverage 0.759
_reflns_Friedel_fraction_full 0.843
_reflns_Friedel_fraction_max 0.822
_reflns_number_gt 3559
_reflns_number_total 3988
_reflns_threshold_expression 'I > 2\s(I)'
_cod_data_source_file d4sc07823c2.cif
_cod_data_source_block 3o
_cod_database_code 1574053
_shelx_shelxl_version_number 2014/7
_shelx_space_group_comment
;
The symmetry employed for this shelxl refinement is uniquely defined
by the following loop, which should always be used as a source of
symmetry information in preference to the above space-group names.
They are only intended as comments.
;
_shelx_estimated_absorpt_t_max 0.942
_shelx_estimated_absorpt_t_min 0.803
_olex2_refinement_description
;
1. Fixed Uiso
 At 1.2 times of:
  All C(H) groups, All C(H,H) groups
 At 1.5 times of:
  All C(H,H,H) groups
2.a Ternary CH refined with riding coordinates:
 C6(H6)
2.b Secondary CH2 refined with riding coordinates:
 C1(H1A,H1B), C2(H2A,H2B), C3(H3A,H3B), C29(H29A,H29B), C30(H30A,H30B)
2.c Aromatic/amide H refined with riding coordinates:
 C10(H10), C11(H11), C13(H13), C14(H14), C16(H16), C17(H17), C18(H18),
 C19(H19), C24(H24), C25(H25), C26(H26)
2.d X=CH2 refined with riding coordinates:
 C23(H23A,H23B)
2.e Idealised Me refined as rotating group:
 C27(H27A,H27B,H27C)
;
_olex2_submission_special_instructions 'No special instructions were received'

loop_
_space_group_symop_operation_xyz
'x, y, z'
'-x, y+1/2, -z'

loop_
_atom_site_label
_atom_site_type_symbol
_atom_site_fract_x
_atom_site_fract_y
_atom_site_fract_z
_atom_site_U_iso_or_equiv
_atom_site_adp_type
_atom_site_occupancy
_atom_site_site_symmetry_order
_atom_site_calc_flag
_atom_site_refinement_flags_posn
_atom_site_refinement_flags_adp
_atom_site_refinement_flags_occupancy
_atom_site_disorder_assembly
_atom_site_disorder_group
O1 O 0.0954(2) 0.66020(15) 0.68397(16) 0.0541(5) Uani 1 1 d . . . . .
O2 O 0.4260(3) 0.3071(2) 0.97636(17) 0.0689(6) Uani 1 1 d . . . . .
N1 N 0.4477(3) 0.2308(2) 0.7870(2) 0.0601(6) Uani 1 1 d . . . . .
C1 C -0.0078(5) 0.8728(3) 0.8700(4) 0.0804(10) Uani 1 1 d . . . . .
H1A H 0.0440 0.8927 0.9496 0.097 Uiso 1 1 calc R U . . .
H1B H -0.0931 0.9231 0.8502 0.097 Uiso 1 1 calc R U . . .
C2 C -0.0710(4) 0.7583(3) 0.8756(3) 0.0653(8) Uani 1 1 d . . . . .
H2A H -0.1300 0.7406 0.7981 0.078 Uiso 1 1 calc R U . . .
H2B H -0.1408 0.7539 0.9396 0.078 Uiso 1 1 calc R U . . .
C3 C 0.0607(3) 0.6769(2) 0.9017(2) 0.0540(7) Uani 1 1 d . . . . .
H3A H 0.0177 0.6042 0.9029 0.065 Uiso 1 1 calc R U . . .
H3B H 0.1148 0.6915 0.9820 0.065 Uiso 1 1 calc R U . . .
C4 C 0.1771(3) 0.6829(2) 0.8045(2) 0.0493(6) Uani 1 1 d . . . . .
C5 C 0.2999(3) 0.5975(2) 0.8222(2) 0.0456(6) Uani 1 1 d . . . . .
C6 C 0.2456(3) 0.4810(2) 0.8170(2) 0.0422(5) Uani 1 1 d . . . . .
H6 H 0.2199 0.4600 0.8989 0.051 Uiso 1 1 calc R U . . .
C7 C 0.3964(3) 0.4179(2) 0.7892(2) 0.0438(5) Uani 1 1 d . . . . .
C8 C 0.3966(3) 0.3761(2) 0.6598(2) 0.0471(6) Uani 1 1 d . . . . .
C9 C 0.4250(3) 0.2657(3) 0.6642(3) 0.0552(7) Uani 1 1 d . . . . .
C10 C 0.4260(4) 0.2037(3) 0.5595(3) 0.0742(10) Uani 1 1 d . . . . .
H10 H 0.4439 0.1292 0.5638 0.089 Uiso 1 1 calc R U . . .
C11 C 0.3997(4) 0.2560(4) 0.4485(3) 0.0847(12) Uani 1 1 d . . . . .
H11 H 0.4003 0.2160 0.3765 0.102 Uiso 1 1 calc R U . . .
C12 C 0.0417(3) 0.5565(2) 0.6642(2) 0.0473(6) Uani 1 1 d . . . . .
C13 C -0.0832(3) 0.5469(3) 0.5708(3) 0.0609(8) Uani 1 1 d . . . . .
H13 H -0.1195 0.6080 0.5268 0.073 Uiso 1 1 calc R U . . .
C14 C -0.1496(3) 0.4495(3) 0.5453(3) 0.0659(9) Uani 1 1 d . . . . .
H14 H -0.2294 0.4437 0.4820 0.079 Uiso 1 1 calc R U . . .
C15 C -0.1004(3) 0.3562(3) 0.6128(3) 0.0568(7) Uani 1 1 d . . . . .
C16 C -0.1731(4) 0.2543(4) 0.5917(3) 0.0783(11) Uani 1 1 d . . . . .
H16 H -0.2518 0.2469 0.5278 0.094 Uiso 1 1 calc R U . . .
C17 C -0.1301(5) 0.1670(3) 0.6629(4) 0.0837(12) Uani 1 1 d . . . . .
H17 H -0.1792 0.1005 0.6475 0.100 Uiso 1 1 calc R U . . .
C18 C -0.0127(4) 0.1769(3) 0.7589(3) 0.0705(9) Uani 1 1 d . . . . .
H18 H 0.0142 0.1175 0.8090 0.085 Uiso 1 1 calc R U . . .
C19 C 0.0635(3) 0.2736(2) 0.7800(3) 0.0558(7) Uani 1 1 d . . . . .
H19 H 0.1428 0.2786 0.8438 0.067 Uiso 1 1 calc R U . . .
C20 C 0.0245(3) 0.3658(2) 0.7072(2) 0.0468(6) Uani 1 1 d . . . . .
C21 C 0.1015(3) 0.4675(2) 0.7280(2) 0.0426(5) Uani 1 1 d . . . . .
C22 C 0.5277(3) 0.5000(2) 0.8227(2) 0.0517(6) Uani 1 1 d . . . . .
C23 C 0.6783(3) 0.4766(3) 0.8382(3) 0.0738(9) Uani 1 1 d . . . . .
H23A H 0.7510 0.5316 0.8561 0.089 Uiso 1 1 calc R U . . .
H23B H 0.7114 0.4051 0.8312 0.089 Uiso 1 1 calc R U . . .
C24 C 0.4545(3) 0.6056(2) 0.8299(2) 0.0519(6) Uani 1 1 d . . . . .
H24 H 0.5087 0.6709 0.8387 0.062 Uiso 1 1 calc R U . . .
C25 C 0.3703(3) 0.4284(3) 0.5477(2) 0.0617(8) Uani 1 1 d . . . . .
H25 H 0.3518 0.5028 0.5435 0.074 Uiso 1 1 calc R U . . .
C26 C 0.3722(4) 0.3666(4) 0.4412(3) 0.0804(12) Uani 1 1 d . . . . .
H26 H 0.3550 0.3999 0.3649 0.097 Uiso 1 1 calc R U . . .
C27 C 0.4722(6) 0.1196(3) 0.8265(4) 0.0949(13) Uani 1 1 d . . . . .
H27A H 0.5716 0.0950 0.8053 0.142 Uiso 1 1 calc R U . . .
H27B H 0.3915 0.0745 0.7867 0.142 Uiso 1 1 calc R U . . .
H27C H 0.4696 0.1153 0.9138 0.142 Uiso 1 1 calc R U . . .
C28 C 0.4248(3) 0.3141(2) 0.8653(2) 0.0519(6) Uani 1 1 d . . . . .
C29 C 0.2393(4) 0.7980(2) 0.7959(3) 0.0649(8) Uani 1 1 d . . . . .
H29A H 0.3057 0.8019 0.7296 0.078 Uiso 1 1 calc R U . . .
H29B H 0.3021 0.8160 0.8716 0.078 Uiso 1 1 calc R U . . .
C30 C 0.1073(5) 0.8809(3) 0.7731(4) 0.0818(11) Uani 1 1 d . . . . .
H30A H 0.1510 0.9535 0.7742 0.098 Uiso 1 1 calc R U . . .
H30B H 0.0527 0.8685 0.6926 0.098 Uiso 1 1 calc R U . . .

loop_
_atom_site_aniso_label
_atom_site_aniso_U_11
_atom_site_aniso_U_22
_atom_site_aniso_U_33
_atom_site_aniso_U_23
_atom_site_aniso_U_13
_atom_site_aniso_U_12
O1 0.0636(12) 0.0534(11) 0.0451(10) 0.0022(8) 0.0054(8) 0.0014(9)
O2 0.0730(15) 0.0842(15) 0.0487(11) 0.0145(11) 0.0026(10) 0.0092(12)
N1 0.0548(15) 0.0570(14) 0.0688(16) 0.0017(11) 0.0073(12) 0.0088(11)
C1 0.085(3) 0.060(2) 0.098(3) -0.0123(18) 0.020(2) 0.0113(17)
C2 0.0617(19) 0.071(2) 0.0659(18) -0.0090(15) 0.0184(15) 0.0044(15)
C3 0.0563(17) 0.0591(17) 0.0475(14) -0.0074(12) 0.0101(12) -0.0032(13)
C4 0.0499(15) 0.0493(14) 0.0487(14) -0.0027(11) 0.0056(11) -0.0050(11)
C5 0.0464(15) 0.0515(15) 0.0392(12) -0.0042(10) 0.0063(10) -0.0089(11)
C6 0.0382(13) 0.0498(14) 0.0387(12) -0.0011(10) 0.0050(9) -0.0044(10)
C7 0.0376(13) 0.0547(14) 0.0389(11) -0.0009(10) 0.0031(9) -0.0019(11)
C8 0.0356(13) 0.0625(17) 0.0435(13) -0.0038(11) 0.0062(10) -0.0012(11)
C9 0.0355(13) 0.0682(18) 0.0622(17) -0.0130(13) 0.0062(11) -0.0012(12)
C10 0.0555(19) 0.085(2) 0.083(2) -0.0344(19) 0.0128(16) -0.0037(16)
C11 0.061(2) 0.128(4) 0.065(2) -0.045(2) 0.0110(16) -0.010(2)
C12 0.0440(15) 0.0563(16) 0.0420(13) -0.0045(11) 0.0063(11) 0.0018(11)
C13 0.0486(17) 0.084(2) 0.0485(15) -0.0010(15) -0.0018(12) 0.0101(15)
C14 0.0424(15) 0.101(3) 0.0518(15) -0.0122(17) -0.0073(12) 0.0004(16)
C15 0.0399(14) 0.079(2) 0.0524(15) -0.0207(14) 0.0077(11) -0.0095(14)
C16 0.061(2) 0.103(3) 0.071(2) -0.034(2) 0.0099(16) -0.031(2)
C17 0.081(2) 0.082(3) 0.091(3) -0.032(2) 0.023(2) -0.040(2)
C18 0.074(2) 0.0557(18) 0.085(2) -0.0107(16) 0.0260(18) -0.0108(16)
C19 0.0492(16) 0.0570(16) 0.0632(16) -0.0074(13) 0.0150(13) -0.0081(13)
C20 0.0354(13) 0.0580(15) 0.0486(13) -0.0098(11) 0.0122(10) -0.0029(11)
C21 0.0328(11) 0.0538(14) 0.0416(12) -0.0056(10) 0.0054(9) -0.0019(10)
C22 0.0429(15) 0.0692(17) 0.0428(14) -0.0058(12) 0.0030(11) -0.0065(12)
C23 0.0425(16) 0.091(3) 0.088(2) -0.0148(19) 0.0047(14) -0.0081(16)
C24 0.0480(16) 0.0589(16) 0.0489(14) -0.0063(12) 0.0058(11) -0.0127(12)
C25 0.0527(16) 0.087(2) 0.0463(15) 0.0031(14) 0.0077(12) -0.0016(15)
C26 0.065(2) 0.136(4) 0.0414(16) -0.0104(19) 0.0082(14) -0.006(2)
C27 0.109(3) 0.061(2) 0.116(3) 0.008(2) 0.019(3) 0.021(2)
C28 0.0408(15) 0.0613(16) 0.0532(15) 0.0053(13) 0.0028(11) 0.0039(12)
C29 0.071(2) 0.0511(18) 0.0744(19) -0.0033(14) 0.0168(16) -0.0071(14)
C30 0.097(3) 0.0491(17) 0.103(3) 0.0031(17) 0.026(2) 0.0001(17)

loop_
_atom_type_symbol
_atom_type_description
_atom_type_scat_dispersion_real
_atom_type_scat_dispersion_imag
_atom_type_scat_source
C C 0.0181 0.0091 'International Tables Vol C Tables 4.2.6.8 and 6.1.1.4'
H H 0.0000 0.0000 'International Tables Vol C Tables 4.2.6.8 and 6.1.1.4'
N N 0.0311 0.0180 'International Tables Vol C Tables 4.2.6.8 and 6.1.1.4'
O O 0.0492 0.0322 'International Tables Vol C Tables 4.2.6.8 and 6.1.1.4'

loop_
_geom_angle_atom_site_label_1
_geom_angle_atom_site_label_2
_geom_angle_atom_site_label_3
_geom_angle
_geom_angle_site_symmetry_1
_geom_angle_site_symmetry_3
_geom_angle_publ_flag
C12 O1 C4 116.6(2) . . ?
C9 N1 C27 125.2(3) . . ?
C28 N1 C9 110.9(2) . . ?
C28 N1 C27 123.4(3) . . ?
H1A C1 H1B 108.1 . . ?
C2 C1 H1A 109.5 . . ?
C2 C1 H1B 109.5 . . ?
C2 C1 C30 110.5(3) . . ?
C30 C1 H1A 109.5 . . ?
C30 C1 H1B 109.5 . . ?
C1 C2 H2A 109.5 . . ?
C1 C2 H2B 109.5 . . ?
C1 C2 C3 110.8(3) . . ?
H2A C2 H2B 108.1 . . ?
C3 C2 H2A 109.5 . . ?
C3 C2 H2B 109.5 . . ?
C2 C3 H3A 109.3 . . ?
C2 C3 H3B 109.3 . . ?
C2 C3 C4 111.5(2) . . ?
H3A C3 H3B 108.0 . . ?
C4 C3 H3A 109.3 . . ?
C4 C3 H3B 109.3 . . ?
O1 C4 C3 109.1(2) . . ?
O1 C4 C5 104.8(2) . . ?
O1 C4 C29 105.3(2) . . ?
C5 C4 C3 112.4(2) . . ?
C5 C4 C29 114.5(2) . . ?
C29 C4 C3 110.3(2) . . ?
C4 C5 C6 116.8(2) . . ?
C24 C5 C4 130.5(2) . . ?
C24 C5 C6 112.3(2) . . ?
C5 C6 H6 108.3 . . ?
C5 C6 C7 102.55(19) . . ?
C5 C6 C21 111.2(2) . . ?
C7 C6 H6 108.3 . . ?
C21 C6 H6 108.3 . . ?
C21 C6 C7 117.67(19) . . ?
C8 C7 C6 115.4(2) . . ?
C8 C7 C22 112.3(2) . . ?
C8 C7 C28 102.2(2) . . ?
C22 C7 C6 103.5(2) . . ?
C28 C7 C6 113.41(19) . . ?
C28 C7 C22 110.2(2) . . ?
C9 C8 C7 108.6(2) . . ?
C9 C8 C25 120.1(3) . . ?
C25 C8 C7 131.3(3) . . ?
C8 C9 N1 109.9(2) . . ?
C10 C9 N1 128.0(3) . . ?
C10 C9 C8 122.1(3) . . ?
C9 C10 H10 121.2 . . ?
C11 C10 C9 117.5(4) . . ?
C11 C10 H10 121.2 . . ?
C10 C11 H11 119.2 . . ?
C10 C11 C26 121.6(3) . . ?
C26 C11 H11 119.2 . . ?
O1 C12 C13 114.5(3) . . ?
O1 C12 C21 124.1(2) . . ?
C21 C12 C13 121.4(3) . . ?
C12 C13 H13 119.9 . . ?
C14 C13 C12 120.2(3) . . ?
C14 C13 H13 119.9 . . ?
C13 C14 H14 119.4 . . ?
C13 C14 C15 121.2(3) . . ?
C15 C14 H14 119.4 . . ?
C14 C15 C16 122.2(3) . . ?
C14 C15 C20 118.7(3) . . ?
C16 C15 C20 119.1(3) . . ?
C15 C16 H16 119.4 . . ?
C17 C16 C15 121.2(3) . . ?
C17 C16 H16 119.4 . . ?
C16 C17 H17 119.9 . . ?
C16 C17 C18 120.1(3) . . ?
C18 C17 H17 119.9 . . ?
C17 C18 H18 119.8 . . ?
C19 C18 C17 120.4(3) . . ?
C19 C18 H18 119.8 . . ?
C18 C19 H19 119.3 . . ?
C18 C19 C20 121.4(3) . . ?
C20 C19 H19 119.3 . . ?
C15 C20 C21 119.8(3) . . ?
C19 C20 C15 117.8(3) . . ?
C19 C20 C21 122.4(2) . . ?
C12 C21 C6 119.0(2) . . ?
C12 C21 C20 118.3(2) . . ?
C20 C21 C6 122.7(2) . . ?
C23 C22 C7 125.3(3) . . ?
C23 C22 C24 128.0(3) . . ?
C24 C22 C7 106.7(2) . . ?
C22 C23 H23A 120.0 . . ?
C22 C23 H23B 120.0 . . ?
H23A C23 H23B 120.0 . . ?
C5 C24 C22 111.6(2) . . ?
C5 C24 H24 124.2 . . ?
C22 C24 H24 124.2 . . ?
C8 C25 H25 120.9 . . ?
C8 C25 C26 118.3(3) . . ?
C26 C25 H25 120.9 . . ?
C11 C26 C25 120.4(3) . . ?
C11 C26 H26 119.8 . . ?
C25 C26 H26 119.8 . . ?
N1 C27 H27A 109.5 . . ?
N1 C27 H27B 109.5 . . ?
N1 C27 H27C 109.5 . . ?
H27A C27 H27B 109.5 . . ?
H27A C27 H27C 109.5 . . ?
H27B C27 H27C 109.5 . . ?
O2 C28 N1 126.0(3) . . ?
O2 C28 C7 126.0(3) . . ?
N1 C28 C7 108.1(2) . . ?
C4 C29 H29A 109.3 . . ?
C4 C29 H29B 109.3 . . ?
C4 C29 C30 111.7(3) . . ?
H29A C29 H29B 107.9 . . ?
C30 C29 H29A 109.3 . . ?
C30 C29 H29B 109.3 . . ?
C1 C30 C29 111.6(3) . . ?
C1 C30 H30A 109.3 . . ?
C1 C30 H30B 109.3 . . ?
C29 C30 H30A 109.3 . . ?
C29 C30 H30B 109.3 . . ?
H30A C30 H30B 108.0 . . ?

loop_
_geom_bond_atom_site_label_1
_geom_bond_atom_site_label_2
_geom_bond_distance
_geom_bond_site_symmetry_2
_geom_bond_publ_flag
O1 C4 1.460(3) . ?
O1 C12 1.367(3) . ?
O2 C28 1.219(3) . ?
N1 C9 1.407(4) . ?
N1 C27 1.445(4) . ?
N1 C28 1.363(4) . ?
C1 H1A 0.9700 . ?
C1 H1B 0.9700 . ?
C1 C2 1.514(5) . ?
C1 C30 1.527(5) . ?
C2 H2A 0.9700 . ?
C2 H2B 0.9700 . ?
C2 C3 1.520(4) . ?
C3 H3A 0.9700 . ?
C3 H3B 0.9700 . ?
C3 C4 1.536(4) . ?
C4 C5 1.491(4) . ?
C4 C29 1.522(4) . ?
C5 C6 1.507(3) . ?
C5 C24 1.332(4) . ?
C6 H6 0.9800 . ?
C6 C7 1.571(3) . ?
C6 C21 1.511(3) . ?
C7 C8 1.508(3) . ?
C7 C22 1.535(4) . ?
C7 C28 1.532(4) . ?
C8 C9 1.382(4) . ?
C8 C25 1.384(4) . ?
C9 C10 1.378(4) . ?
C10 H10 0.9300 . ?
C10 C11 1.374(6) . ?
C11 H11 0.9300 . ?
C11 C26 1.383(6) . ?
C12 C13 1.415(4) . ?
C12 C21 1.372(4) . ?
C13 H13 0.9300 . ?
C13 C14 1.345(5) . ?
C14 H14 0.9300 . ?
C14 C15 1.408(5) . ?
C15 C16 1.410(5) . ?
C15 C20 1.422(4) . ?
C16 H16 0.9300 . ?
C16 C17 1.358(6) . ?
C17 H17 0.9300 . ?
C17 C18 1.391(5) . ?
C18 H18 0.9300 . ?
C18 C19 1.368(4) . ?
C19 H19 0.9300 . ?
C19 C20 1.408(4) . ?
C20 C21 1.425(3) . ?
C22 C23 1.325(4) . ?
C22 C24 1.451(4) . ?
C23 H23A 0.9300 . ?
C23 H23B 0.9300 . ?
C24 H24 0.9300 . ?
C25 H25 0.9300 . ?
C25 C26 1.393(4) . ?
C26 H26 0.9300 . ?
C27 H27A 0.9600 . ?
C27 H27B 0.9600 . ?
C27 H27C 0.9600 . ?
C29 H29A 0.9700 . ?
C29 H29B 0.9700 . ?
C29 C30 1.530(5) . ?
C30 H30A 0.9700 . ?
C30 H30B 0.9700 . ?

loop_
_geom_torsion_atom_site_label_1
_geom_torsion_atom_site_label_2
_geom_torsion_atom_site_label_3
_geom_torsion_atom_site_label_4
_geom_torsion
_geom_torsion_site_symmetry_1
_geom_torsion_site_symmetry_2
_geom_torsion_site_symmetry_3
_geom_torsion_site_symmetry_4
_geom_torsion_publ_flag
O1 C4 C5 C6 -58.4(3) . . . . ?
O1 C4 C5 C24 113.7(3) . . . . ?
O1 C4 C29 C30 63.4(3) . . . . ?
O1 C12 C13 C14 -177.9(3) . . . . ?
O1 C12 C21 C6 -6.4(3) . . . . ?
O1 C12 C21 C20 173.6(2) . . . . ?
N1 C9 C10 C11 179.5(3) . . . . ?
C1 C2 C3 C4 -57.6(3) . . . . ?
C2 C1 C30 C29 -55.7(5) . . . . ?
C2 C3 C4 O1 -59.4(3) . . . . ?
C2 C3 C4 C5 -175.2(2) . . . . ?
C2 C3 C4 C29 55.8(3) . . . . ?
C3 C4 C5 C6 59.9(3) . . . . ?
C3 C4 C5 C24 -127.9(3) . . . . ?
C3 C4 C29 C30 -54.2(3) . . . . ?
C4 O1 C12 C13 156.9(2) . . . . ?
C4 O1 C12 C21 -23.2(3) . . . . ?
C4 C5 C6 C7 159.6(2) . . . . ?
C4 C5 C6 C21 33.0(3) . . . . ?
C4 C5 C24 C22 -168.5(2) . . . . ?
C4 C29 C30 C1 54.9(4) . . . . ?
C5 C4 C29 C30 177.9(3) . . . . ?
C5 C6 C7 C8 -105.6(2) . . . . ?
C5 C6 C7 C22 17.5(2) . . . . ?
C5 C6 C7 C28 136.9(2) . . . . ?
C5 C6 C21 C12 1.1(3) . . . . ?
C5 C6 C21 C20 -178.9(2) . . . . ?
C6 C5 C24 C22 3.9(3) . . . . ?
C6 C7 C8 C9 -125.0(2) . . . . ?
C6 C7 C8 C25 53.2(4) . . . . ?
C6 C7 C22 C23 165.4(3) . . . . ?
C6 C7 C22 C24 -16.2(3) . . . . ?
C6 C7 C28 O2 -51.0(4) . . . . ?
C6 C7 C28 N1 128.7(2) . . . . ?
C7 C6 C21 C12 -116.7(3) . . . . ?
C7 C6 C21 C20 63.3(3) . . . . ?
C7 C8 C9 N1 -1.4(3) . . . . ?
C7 C8 C9 C10 177.4(3) . . . . ?
C7 C8 C25 C26 -177.5(3) . . . . ?
C7 C22 C24 C5 8.3(3) . . . . ?
C8 C7 C22 C23 -69.4(4) . . . . ?
C8 C7 C22 C24 109.0(2) . . . . ?
C8 C7 C28 O2 -176.0(3) . . . . ?
C8 C7 C28 N1 3.7(3) . . . . ?
C8 C9 C10 C11 0.9(5) . . . . ?
C8 C25 C26 C11 0.1(5) . . . . ?
C9 N1 C28 O2 174.8(3) . . . . ?
C9 N1 C28 C7 -4.9(3) . . . . ?
C9 C8 C25 C26 0.5(4) . . . . ?
C9 C10 C11 C26 -0.3(5) . . . . ?
C10 C11 C26 C25 -0.1(6) . . . . ?
C12 O1 C4 C3 -68.0(3) . . . . ?
C12 O1 C4 C5 52.5(3) . . . . ?
C12 O1 C4 C29 173.6(2) . . . . ?
C12 C13 C14 C15 2.0(4) . . . . ?
C13 C12 C21 C6 173.5(2) . . . . ?
C13 C12 C21 C20 -6.5(4) . . . . ?
C13 C14 C15 C16 177.0(3) . . . . ?
C13 C14 C15 C20 -1.6(4) . . . . ?
C14 C15 C16 C17 -175.8(3) . . . . ?
C14 C15 C20 C19 175.0(2) . . . . ?
C14 C15 C20 C21 -2.7(4) . . . . ?
C15 C16 C17 C18 0.1(5) . . . . ?
C15 C20 C21 C6 -173.3(2) . . . . ?
C15 C20 C21 C12 6.7(3) . . . . ?
C16 C15 C20 C19 -3.7(4) . . . . ?
C16 C15 C20 C21 178.6(2) . . . . ?
C16 C17 C18 C19 -2.0(5) . . . . ?
C17 C18 C19 C20 1.0(4) . . . . ?
C18 C19 C20 C15 1.9(4) . . . . ?
C18 C19 C20 C21 179.5(2) . . . . ?
C19 C20 C21 C6 9.1(3) . . . . ?
C19 C20 C21 C12 -170.9(2) . . . . ?
C20 C15 C16 C17 2.8(5) . . . . ?
C21 C6 C7 C8 16.8(3) . . . . ?
C21 C6 C7 C22 139.9(2) . . . . ?
C21 C6 C7 C28 -100.8(3) . . . . ?
C21 C12 C13 C14 2.2(4) . . . . ?
C22 C7 C8 C9 116.7(3) . . . . ?
C22 C7 C8 C25 -65.2(4) . . . . ?
C22 C7 C28 O2 64.5(3) . . . . ?
C22 C7 C28 N1 -115.8(2) . . . . ?
C23 C22 C24 C5 -173.3(3) . . . . ?
C24 C5 C6 C7 -14.0(3) . . . . ?
C24 C5 C6 C21 -140.6(2) . . . . ?
C25 C8 C9 N1 -179.8(2) . . . . ?
C25 C8 C9 C10 -1.0(4) . . . . ?
C27 N1 C9 C8 176.6(3) . . . . ?
C27 N1 C9 C10 -2.1(5) . . . . ?
C27 N1 C28 O2 2.1(5) . . . . ?
C27 N1 C28 C7 -177.6(3) . . . . ?
C28 N1 C9 C8 4.1(3) . . . . ?
C28 N1 C9 C10 -174.6(3) . . . . ?
C28 C7 C8 C9 -1.4(3) . . . . ?
C28 C7 C8 C25 176.8(3) . . . . ?
C28 C7 C22 C23 43.9(3) . . . . ?
C28 C7 C22 C24 -137.7(2) . . . . ?
C29 C4 C5 C6 -173.3(2) . . . . ?
C29 C4 C5 C24 -1.1(4) . . . . ?
C30 C1 C2 C3 57.0(4) . . . . ?
